data_4340982
loop_
_publ_author_name
'Jilek, Robert E.'
'Tomson, Neil C.'
'Shook, Ryan L.'
'Scott, Brian L.'
'Boncella, James M.'

_publ_section_title
;
 Preparation and reactivity of the versatile uranium(IV) imido complexes
 U(NAr)Cl&#x2082;(R&#x2082;bpy)&#x2082; (R = Me, (t)Bu) and
 U(NAr)Cl&#x2082;(tppo)&#x2083;.
;
_journal_issue 18
_journal_name_full 'Inorganic chemistry'
_journal_page_first 9818
_journal_page_last 9826
_journal_paper_doi 10.1021/ic5014208
_journal_volume 53
_journal_year 2014
_chemical_formula_moiety 'C72 H74 Cl2 N O3 P3 U'
_chemical_formula_sum 'C72 H74 Cl2 N O3 P3 U'
_chemical_formula_weight 1403.16
_chemical_name_common apx1251
_chemical_name_systematic
; 
 ? 
;
_space_group_IT_number 2
_symmetry_cell_setting triclinic
_symmetry_space_group_name_Hall '-P 1'
_symmetry_space_group_name_H-M 'P -1'
_atom_sites_solution_hydrogens geom
_atom_sites_solution_primary direct
_atom_sites_solution_secondary difmap
_audit_creation_method SHELXL-97
_cell_angle_alpha 102.9560(10)
_cell_angle_beta 90.3590(10)
_cell_angle_gamma 95.8980(10)
_cell_formula_units_Z 2
_cell_length_a 13.5107(10)
_cell_length_b 13.6974(10)
_cell_length_c 18.1989(13)
_cell_measurement_reflns_used 8510
_cell_measurement_temperature 296(2)
_cell_measurement_theta_max 26.30
_cell_measurement_theta_min 2.19
_cell_volume 3263.3(4)
_computing_cell_refinement 'SAINT, Bruker'
_computing_data_collection 'APEXII v7.0, Bruker'
_computing_data_reduction 'SAINT, Bruker'
_computing_molecular_graphics 'SHELXTL, Bruker'
_computing_structure_refinement 'SHELXL-97 (Sheldrick, 2008)'
_computing_structure_solution 'SHELXS-97 (Sheldrick, 2008)'
_diffrn_ambient_temperature 296(2)
_diffrn_measured_fraction_theta_full 0.992
_diffrn_measured_fraction_theta_max 0.992
_diffrn_measurement_device_type 'Bruker D8 with APEXII CCD'
_diffrn_measurement_method '\w scans'
_diffrn_radiation_monochromator graphite
_diffrn_radiation_source 'fine-focus sealed tube'
_diffrn_radiation_type MoK\a
_diffrn_radiation_wavelength 0.71073
_diffrn_reflns_av_R_equivalents 0.0542
_diffrn_reflns_av_sigmaI/netI 0.0683
_diffrn_reflns_limit_h_max 16
_diffrn_reflns_limit_h_min -16
_diffrn_reflns_limit_k_max 17
_diffrn_reflns_limit_k_min -17
_diffrn_reflns_limit_l_max 22
_diffrn_reflns_limit_l_min -22
_diffrn_reflns_number 34513
_diffrn_reflns_theta_full 26.37
_diffrn_reflns_theta_max 26.37
_diffrn_reflns_theta_min 1.87
_exptl_absorpt_coefficient_mu 2.689
_exptl_absorpt_correction_T_max 0.7748
_exptl_absorpt_correction_T_min 0.4281
_exptl_absorpt_correction_type multi-scan
_exptl_absorpt_process_details 'SADABS, R. Blessing, 1995'
_exptl_crystal_colour red-orange
_exptl_crystal_density_diffrn 1.428
_exptl_crystal_density_method 'not measured'
_exptl_crystal_description blocks
_exptl_crystal_F_000 1416
_exptl_crystal_size_max 0.38
_exptl_crystal_size_mid 0.26
_exptl_crystal_size_min 0.10
_refine_diff_density_max 1.347
_refine_diff_density_min -1.174
_refine_diff_density_rms 0.121
_refine_ls_extinction_method none
_refine_ls_goodness_of_fit_ref 1.022
_refine_ls_hydrogen_treatment constr
_refine_ls_matrix_type full
_refine_ls_number_parameters 749
_refine_ls_number_reflns 13248
_refine_ls_number_restraints 3
_refine_ls_restrained_S_all 1.022
_refine_ls_R_factor_all 0.0466
_refine_ls_R_factor_gt 0.0368
_refine_ls_shift/su_max 0.003
_refine_ls_shift/su_mean 0.000
_refine_ls_structure_factor_coef Fsqd
_refine_ls_weighting_details 'calc w=1/[\s^2^(Fo^2^)+(0.0376P)^2^+0.0000P] where P=(Fo^2^+2Fc^2^)/3'
_refine_ls_weighting_scheme calc
_refine_ls_wR_factor_gt 0.0824
_refine_ls_wR_factor_ref 0.0869
_reflns_number_gt 11443
_reflns_number_total 13248
_reflns_threshold_expression >2sigma(I)
_cod_data_source_file ic5014208_si_002.cif
_cod_data_source_block 8
_cod_depositor_comments 'Adding full bibliography for 4340979--4340989.cif.'
_cod_original_sg_symbol_H-M P-1
_cod_database_code 4340982

loop_
_symmetry_equiv_pos_as_xyz
'x, y, z'
'-x, -y, -z'

loop_
_atom_site_label
_atom_site_type_symbol
_atom_site_fract_x
_atom_site_fract_y
_atom_site_fract_z
_atom_site_U_iso_or_equiv
_atom_site_adp_type
_atom_site_occupancy
_atom_site_symmetry_multiplicity
_atom_site_calc_flag
_atom_site_refinement_flags
_atom_site_disorder_assembly
_atom_site_disorder_group
U1 U 0.769981(10) 0.928029(11) 0.744703(8) 0.01337(5) Uani 1 1 d . . .
Cl1 Cl 0.82094(7) 0.98212(8) 0.89683(5) 0.0226(2) Uani 1 1 d . . .
Cl2 Cl 0.76291(7) 0.98158(8) 0.60798(5) 0.0210(2) Uani 1 1 d . . .
N1 N 0.6709(2) 0.8050(2) 0.73100(17) 0.0142(7) Uani 1 1 d . . .
O1 O 0.9039(2) 1.0611(2) 0.75434(15) 0.0202(6) Uani 1 1 d . . .
O2 O 0.64673(19) 1.0378(2) 0.77965(14) 0.0168(6) Uani 1 1 d . . .
O3 O 0.9022(2) 0.8266(2) 0.71199(16) 0.0229(6) Uani 1 1 d . . .
P1 P 0.95747(8) 1.16193(8) 0.75383(6) 0.0175(2) Uani 1 1 d . . .
P2 P 0.54978(8) 1.07871(8) 0.80351(6) 0.0147(2) Uani 1 1 d . . .
P3 P 0.97199(8) 0.74683(9) 0.70707(6) 0.0219(2) Uani 1 1 d . A .
C1 C 0.5992(3) 0.7227(3) 0.7243(2) 0.0156(8) Uani 1 1 d . . .
C2 C 0.5369(3) 0.6865(3) 0.6573(2) 0.0164(8) Uani 1 1 d . . .
C3 C 0.4578(3) 0.6124(3) 0.6571(2) 0.0223(9) Uani 1 1 d . . .
H3A H 0.4164 0.5922 0.6142 0.027 Uiso 1 1 calc R . .
C4 C 0.4375(3) 0.5671(3) 0.7169(2) 0.0217(9) Uani 1 1 d . . .
C5 C 0.5036(3) 0.5970(3) 0.7787(2) 0.0210(9) Uani 1 1 d . . .
H5A H 0.4941 0.5652 0.8186 0.025 Uiso 1 1 calc R . .
C6 C 0.5828(3) 0.6714(3) 0.7844(2) 0.0155(8) Uani 1 1 d . . .
C7 C 0.5523(3) 0.7287(3) 0.5859(2) 0.0196(9) Uani 1 1 d . . .
C8 C 0.6573(3) 0.7161(3) 0.5569(2) 0.0236(9) Uani 1 1 d . . .
H8A H 0.6678 0.6461 0.5465 0.035 Uiso 1 1 calc R . .
H8B H 0.7053 0.7538 0.5944 0.035 Uiso 1 1 calc R . .
H8C H 0.6648 0.7404 0.5115 0.035 Uiso 1 1 calc R . .
C9 C 0.4807(3) 0.6729(3) 0.5201(2) 0.0288(10) Uani 1 1 d . . .
H9A H 0.4906 0.6027 0.5077 0.043 Uiso 1 1 calc R . .
H9B H 0.4935 0.7011 0.4770 0.043 Uiso 1 1 calc R . .
H9C H 0.4132 0.6800 0.5348 0.043 Uiso 1 1 calc R . .
C10 C 0.5327(3) 0.8400(3) 0.6031(2) 0.0197(9) Uani 1 1 d . . .
H10A H 0.5420 0.8658 0.5585 0.030 Uiso 1 1 calc R . .
H10B H 0.5783 0.8780 0.6423 0.030 Uiso 1 1 calc R . .
H10C H 0.4657 0.8457 0.6193 0.030 Uiso 1 1 calc R . .
C11 C 0.3478(4) 0.4896(4) 0.7169(3) 0.0347(12) Uani 1 1 d . . .
C12 C 0.2725(5) 0.4872(6) 0.6546(4) 0.102(3) Uani 1 1 d . . .
H12A H 0.2174 0.4379 0.6569 0.154 Uiso 1 1 calc R . .
H12B H 0.3031 0.4699 0.6066 0.154 Uiso 1 1 calc R . .
H12C H 0.2491 0.5524 0.6608 0.154 Uiso 1 1 calc R . .
C13 C 0.3818(5) 0.3872(4) 0.7096(4) 0.073(2) Uani 1 1 d . . .
H13A H 0.3251 0.3388 0.7100 0.110 Uiso 1 1 calc R . .
H13B H 0.4264 0.3881 0.7511 0.110 Uiso 1 1 calc R . .
H13C H 0.4155 0.3689 0.6631 0.110 Uiso 1 1 calc R . .
C14 C 0.2928(4) 0.5164(4) 0.7896(3) 0.0600(18) Uani 1 1 d . . .
H14A H 0.2368 0.4671 0.7889 0.090 Uiso 1 1 calc R . .
H14B H 0.2700 0.5816 0.7944 0.090 Uiso 1 1 calc R . .
H14C H 0.3367 0.5177 0.8315 0.090 Uiso 1 1 calc R . .
C15 C 0.6448(3) 0.7019(3) 0.8593(2) 0.0185(9) Uani 1 1 d . . .
C16 C 0.7576(3) 0.7025(3) 0.8470(2) 0.0224(9) Uani 1 1 d . . .
H16A H 0.7927 0.7216 0.8949 0.034 Uiso 1 1 calc R . .
H16B H 0.7783 0.7498 0.8169 0.034 Uiso 1 1 calc R . .
H16C H 0.7719 0.6364 0.8214 0.034 Uiso 1 1 calc R . .
C17 C 0.6197(3) 0.6297(3) 0.9117(2) 0.0259(10) Uani 1 1 d . . .
H17A H 0.6598 0.6518 0.9573 0.039 Uiso 1 1 calc R . .
H17B H 0.6331 0.5630 0.8869 0.039 Uiso 1 1 calc R . .
H17C H 0.5506 0.6291 0.9236 0.039 Uiso 1 1 calc R . .
C18 C 0.6189(3) 0.8059(3) 0.9023(2) 0.0204(9) Uani 1 1 d . . .
H18A H 0.6566 0.8259 0.9492 0.031 Uiso 1 1 calc R . .
H18B H 0.5491 0.8023 0.9123 0.031 Uiso 1 1 calc R . .
H18C H 0.6349 0.8545 0.8724 0.031 Uiso 1 1 calc R . .
C19 C 0.8762(3) 1.2593(3) 0.7702(2) 0.0223(9) Uani 1 1 d . . .
C20 C 0.7902(3) 1.2432(3) 0.7250(3) 0.0271(10) Uani 1 1 d . . .
H20A H 0.7767 1.1831 0.6891 0.032 Uiso 1 1 calc R . .
C21 C 0.7254(4) 1.3146(4) 0.7328(3) 0.0364(12) Uani 1 1 d . . .
H21A H 0.6672 1.3022 0.7031 0.044 Uiso 1 1 calc R . .
C22 C 0.7455(4) 1.4054(4) 0.7846(3) 0.0396(13) Uani 1 1 d . . .
H22A H 0.7021 1.4548 0.7885 0.047 Uiso 1 1 calc R . .
C23 C 0.8297(4) 1.4223(4) 0.8302(3) 0.0435(13) Uani 1 1 d . . .
H23A H 0.8428 1.4831 0.8654 0.052 Uiso 1 1 calc R . .
C24 C 0.8958(4) 1.3496(3) 0.8242(3) 0.0339(11) Uani 1 1 d . . .
H24A H 0.9522 1.3609 0.8557 0.041 Uiso 1 1 calc R . .
C25 C 1.0141(3) 1.1650(3) 0.6650(2) 0.0171(8) Uani 1 1 d . . .
C26 C 1.0388(3) 1.2562(3) 0.6442(2) 0.0233(9) Uani 1 1 d . . .
H26A H 1.0195 1.3156 0.6734 0.028 Uiso 1 1 calc R . .
C27 C 1.0924(3) 1.2577(3) 0.5798(2) 0.0256(10) Uani 1 1 d . . .
H27A H 1.1095 1.3183 0.5658 0.031 Uiso 1 1 calc R . .
C28 C 1.1205(3) 1.1688(3) 0.5361(2) 0.0243(10) Uani 1 1 d . . .
H28A H 1.1580 1.1701 0.4936 0.029 Uiso 1 1 calc R . .
C29 C 1.0929(3) 1.0789(3) 0.5556(2) 0.0246(10) Uani 1 1 d . . .
H29A H 1.1099 1.0192 0.5251 0.030 Uiso 1 1 calc R . .
C30 C 1.0397(3) 1.0764(3) 0.6206(2) 0.0200(9) Uani 1 1 d . . .
H30A H 1.0217 1.0155 0.6339 0.024 Uiso 1 1 calc R . .
C31 C 1.0590(3) 1.1889(3) 0.8221(2) 0.0211(9) Uani 1 1 d . . .
C32 C 1.0578(3) 1.1327(3) 0.8774(2) 0.0286(10) Uani 1 1 d . . .
H32A H 1.0027 1.0879 0.8815 0.034 Uiso 1 1 calc R . .
C33 C 1.1398(4) 1.1446(4) 0.9263(3) 0.0373(12) Uani 1 1 d . . .
H33A H 1.1393 1.1077 0.9634 0.045 Uiso 1 1 calc R . .
C34 C 1.2217(4) 1.2105(4) 0.9201(3) 0.0355(12) Uani 1 1 d . . .
H34A H 1.2771 1.2160 0.9519 0.043 Uiso 1 1 calc R . .
C35 C 1.2225(4) 1.2683(4) 0.8671(3) 0.0345(12) Uani 1 1 d . . .
H35A H 1.2770 1.3146 0.8645 0.041 Uiso 1 1 calc R . .
C36 C 1.1415(3) 1.2573(3) 0.8176(3) 0.0294(11) Uani 1 1 d . . .
H36A H 1.1422 1.2955 0.7813 0.035 Uiso 1 1 calc R . .
C37 C 0.4795(3) 1.0933(3) 0.7238(2) 0.0170(8) Uani 1 1 d . . .
C38 C 0.3772(3) 1.0976(3) 0.7261(2) 0.0244(10) Uani 1 1 d . . .
H38A H 0.3441 1.0963 0.7706 0.029 Uiso 1 1 calc R . .
C39 C 0.3244(3) 1.1037(4) 0.6619(3) 0.0317(11) Uani 1 1 d . . .
H39A H 0.2562 1.1079 0.6636 0.038 Uiso 1 1 calc R . .
C40 C 0.3734(3) 1.1037(3) 0.5953(2) 0.0281(10) Uani 1 1 d . . .
H40A H 0.3376 1.1063 0.5521 0.034 Uiso 1 1 calc R . .
C41 C 0.4751(3) 1.1000(3) 0.5928(2) 0.0277(10) Uani 1 1 d . . .
H41A H 0.5078 1.1009 0.5481 0.033 Uiso 1 1 calc R . .
C42 C 0.5284(3) 1.0950(3) 0.6569(2) 0.0218(9) Uani 1 1 d . . .
H42A H 0.5969 1.0928 0.6552 0.026 Uiso 1 1 calc R . .
C43 C 0.4690(3) 0.9975(3) 0.8465(2) 0.0143(8) Uani 1 1 d . . .
C44 C 0.4281(3) 1.0286(3) 0.9160(2) 0.0237(10) Uani 1 1 d . . .
H44A H 0.4460 1.0934 0.9447 0.028 Uiso 1 1 calc R . .
C45 C 0.3598(4) 0.9628(3) 0.9430(3) 0.0320(11) Uani 1 1 d . . .
H45A H 0.3313 0.9841 0.9895 0.038 Uiso 1 1 calc R . .
C46 C 0.3341(3) 0.8658(3) 0.9009(2) 0.0275(10) Uani 1 1 d . . .
H46A H 0.2876 0.8225 0.9188 0.033 Uiso 1 1 calc R . .
C47 C 0.3771(3) 0.8333(3) 0.8326(2) 0.0235(10) Uani 1 1 d . . .
H47A H 0.3612 0.7676 0.8049 0.028 Uiso 1 1 calc R . .
C48 C 0.4443(3) 0.8991(3) 0.8053(2) 0.0193(9) Uani 1 1 d . . .
H48A H 0.4731 0.8774 0.7590 0.023 Uiso 1 1 calc R . .
C49 C 0.5741(3) 1.1988(3) 0.8684(2) 0.0165(8) Uani 1 1 d . . .
C50 C 0.6586(3) 1.2165(3) 0.9160(2) 0.0256(10) Uani 1 1 d . . .
H50A H 0.7007 1.1665 0.9144 0.031 Uiso 1 1 calc R . .
C51 C 0.6789(4) 1.3087(3) 0.9654(3) 0.0299(11) Uani 1 1 d . . .
H51A H 0.7349 1.3205 0.9975 0.036 Uiso 1 1 calc R . .
C52 C 0.6180(3) 1.3834(3) 0.9680(2) 0.0262(10) Uani 1 1 d . . .
H52A H 0.6329 1.4453 1.0017 0.031 Uiso 1 1 calc R . .
C53 C 0.5349(3) 1.3672(3) 0.9209(2) 0.0273(10) Uani 1 1 d . . .
H53A H 0.4939 1.4182 0.9226 0.033 Uiso 1 1 calc R . .
C54 C 0.5126(3) 1.2750(3) 0.8710(2) 0.0208(9) Uani 1 1 d . . .
H54A H 0.4564 1.2640 0.8392 0.025 Uiso 1 1 calc R . .
C55 C 1.0119(3) 0.7380(4) 0.7998(3) 0.0286(10) Uani 1 1 d . . .
C56 C 1.0266(3) 0.8273(4) 0.8548(3) 0.0329(11) Uani 1 1 d . . .
H56A H 1.0170 0.8882 0.8426 0.040 Uiso 1 1 calc R . .
C57 C 1.0556(4) 0.8257(5) 0.9277(3) 0.0451(14) Uani 1 1 d . . .
H57A H 1.0660 0.8853 0.9645 0.054 Uiso 1 1 calc R . .
C58 C 1.0690(4) 0.7347(5) 0.9450(3) 0.0490(15) Uani 1 1 d . . .
H58A H 1.0884 0.7335 0.9939 0.059 Uiso 1 1 calc R . .
C59 C 1.0541(5) 0.6460(5) 0.8914(3) 0.0580(17) Uani 1 1 d . . .
H59A H 1.0630 0.5852 0.9039 0.070 Uiso 1 1 calc R . .
C60 C 1.0257(4) 0.6480(4) 0.8182(3) 0.0434(13) Uani 1 1 d . . .
H60A H 1.0159 0.5883 0.7814 0.052 Uiso 1 1 calc R . .
C61 C 0.9161(3) 0.6259(3) 0.6570(2) 0.0236(10) Uani 1 1 d . . .
C62 C 0.9723(4) 0.5532(4) 0.6165(3) 0.0345(11) Uani 1 1 d . . .
H62A H 1.0411 0.5660 0.6155 0.041 Uiso 1 1 calc R . .
C63 C 0.9243(4) 0.4617(4) 0.5779(3) 0.0417(13) Uani 1 1 d . . .
H63A H 0.9613 0.4134 0.5502 0.050 Uiso 1 1 calc R . .
C64 C 0.8217(4) 0.4407(4) 0.5800(3) 0.0402(13) Uani 1 1 d . . .
H64A H 0.7906 0.3786 0.5545 0.048 Uiso 1 1 calc R . .
C65 C 0.7665(4) 0.5125(3) 0.6200(3) 0.0323(11) Uani 1 1 d . . .
H65A H 0.6977 0.4991 0.6215 0.039 Uiso 1 1 calc R . .
C66 C 0.8135(3) 0.6049(3) 0.6579(2) 0.0262(10) Uani 1 1 d . . .
H66A H 0.7757 0.6535 0.6844 0.031 Uiso 1 1 calc R . .
C67 C 1.0798(3) 0.7777(3) 0.6567(2) 0.0239(10) Uani 1 1 d . . .
C68 C 1.1723(10) 0.8140(10) 0.6904(8) 0.030(3) Uani 0.521(11) 1 d PD A 1
H68A H 1.1829 0.8158 0.7413 0.037 Uiso 0.521(11) 1 calc PR A 1
C69 C 1.2493(9) 0.8477(11) 0.6497(7) 0.043(3) Uani 0.521(11) 1 d PD A 1
H69A H 1.3115 0.8705 0.6728 0.051 Uiso 0.521(11) 1 calc PR A 1
C70 C 1.2337(18) 0.8475(12) 0.5742(8) 0.029(3) Uani 0.521(11) 1 d PD A 1
H70A H 1.2859 0.8678 0.5461 0.035 Uiso 0.521(11) 1 calc PR A 1
C68' C 1.1773(11) 0.7682(11) 0.6835(9) 0.030(3) Uani 0.479(11) 1 d PD A 2
H68B H 1.1871 0.7480 0.7283 0.037 Uiso 0.479(11) 1 calc PR A 2
C69' C 1.2553(10) 0.7899(12) 0.6405(8) 0.043(3) Uani 0.479(11) 1 d PD A 2
H69B H 1.3197 0.7883 0.6584 0.051 Uiso 0.479(11) 1 calc PR A 2
C70' C 1.243(2) 0.8141(13) 0.5716(9) 0.029(3) Uani 0.479(11) 1 d PD A 2
H70B H 1.2980 0.8275 0.5437 0.035 Uiso 0.479(11) 1 calc PR A 2
C71 C 1.1449(3) 0.8186(3) 0.5431(3) 0.0315(11) Uani 1 1 d . . .
H71A H 1.1346 0.8167 0.4922 0.038 Uiso 1 1 calc R A 1
C72 C 1.0665(3) 0.7909(4) 0.5848(3) 0.0320(11) Uani 1 1 d . A .
H72A H 1.0024 0.7808 0.5635 0.038 Uiso 1 1 calc R . .

loop_
_atom_site_aniso_label
_atom_site_aniso_U_11
_atom_site_aniso_U_22
_atom_site_aniso_U_33
_atom_site_aniso_U_23
_atom_site_aniso_U_13
_atom_site_aniso_U_12
U1 0.01292(8) 0.01428(8) 0.01296(8) 0.00293(6) 0.00202(5) 0.00195(5)
Cl1 0.0230(5) 0.0288(6) 0.0150(5) 0.0053(4) 0.0012(4) -0.0027(4)
Cl2 0.0217(5) 0.0274(6) 0.0143(5) 0.0060(4) 0.0033(4) 0.0016(4)
N1 0.0116(16) 0.0159(17) 0.0161(17) 0.0051(14) 0.0004(13) 0.0034(13)
O1 0.0239(16) 0.0187(15) 0.0167(15) 0.0048(12) 0.0010(12) -0.0055(12)
O2 0.0165(14) 0.0191(15) 0.0156(14) 0.0049(12) 0.0029(11) 0.0039(11)
O3 0.0162(15) 0.0217(16) 0.0287(17) -0.0007(13) -0.0030(12) 0.0062(12)
P1 0.0186(5) 0.0185(6) 0.0149(5) 0.0043(4) 0.0026(4) -0.0021(4)
P2 0.0177(5) 0.0158(5) 0.0120(5) 0.0038(4) 0.0023(4) 0.0058(4)
P3 0.0189(6) 0.0241(6) 0.0216(6) 0.0004(5) -0.0002(4) 0.0070(5)
C1 0.014(2) 0.013(2) 0.019(2) 0.0015(16) 0.0018(16) 0.0031(16)
C2 0.018(2) 0.015(2) 0.016(2) 0.0038(16) 0.0039(16) 0.0000(16)
C3 0.027(2) 0.018(2) 0.019(2) 0.0014(17) -0.0014(18) -0.0039(18)
C4 0.030(2) 0.013(2) 0.020(2) 0.0035(17) 0.0010(18) -0.0068(18)
C5 0.029(2) 0.014(2) 0.018(2) 0.0022(17) 0.0013(18) -0.0020(18)
C6 0.023(2) 0.013(2) 0.0108(19) 0.0024(15) 0.0034(16) 0.0029(16)
C7 0.021(2) 0.022(2) 0.015(2) 0.0060(17) 0.0007(17) -0.0016(17)
C8 0.030(2) 0.022(2) 0.018(2) 0.0026(18) 0.0069(18) 0.0066(19)
C9 0.036(3) 0.033(3) 0.016(2) 0.0078(19) -0.0036(19) -0.004(2)
C10 0.021(2) 0.024(2) 0.017(2) 0.0102(18) 0.0033(17) 0.0038(17)
C11 0.045(3) 0.031(3) 0.024(2) 0.008(2) -0.002(2) -0.018(2)
C12 0.086(5) 0.137(7) 0.087(5) 0.075(5) -0.055(4) -0.087(5)
C13 0.082(5) 0.029(3) 0.099(5) 0.006(3) 0.034(4) -0.024(3)
C14 0.045(4) 0.057(4) 0.065(4) 0.002(3) 0.020(3) -0.031(3)
C15 0.023(2) 0.020(2) 0.014(2) 0.0074(17) 0.0039(16) 0.0011(17)
C16 0.028(2) 0.018(2) 0.023(2) 0.0053(18) -0.0009(18) 0.0065(18)
C17 0.033(3) 0.025(2) 0.020(2) 0.0097(19) -0.0006(19) -0.004(2)
C18 0.024(2) 0.022(2) 0.014(2) 0.0010(17) 0.0019(17) 0.0027(18)
C19 0.023(2) 0.018(2) 0.026(2) 0.0086(18) 0.0085(18) -0.0023(18)
C20 0.029(3) 0.021(2) 0.030(3) 0.0033(19) 0.003(2) 0.0028(19)
C21 0.027(3) 0.035(3) 0.048(3) 0.008(2) 0.001(2) 0.010(2)
C22 0.040(3) 0.024(3) 0.057(4) 0.008(2) 0.017(3) 0.016(2)
C23 0.053(4) 0.028(3) 0.045(3) -0.006(2) 0.007(3) 0.012(3)
C24 0.041(3) 0.029(3) 0.028(3) 0.000(2) 0.000(2) -0.001(2)
C25 0.016(2) 0.021(2) 0.014(2) 0.0049(17) -0.0003(16) -0.0004(17)
C26 0.029(2) 0.021(2) 0.019(2) 0.0041(18) 0.0035(18) -0.0020(18)
C27 0.027(2) 0.030(3) 0.020(2) 0.0112(19) 0.0003(18) -0.0053(19)
C28 0.022(2) 0.038(3) 0.015(2) 0.0099(19) 0.0043(17) 0.0031(19)
C29 0.023(2) 0.028(2) 0.020(2) -0.0006(19) 0.0001(18) 0.0053(19)
C30 0.021(2) 0.022(2) 0.018(2) 0.0072(18) -0.0013(17) 0.0008(17)
C31 0.025(2) 0.022(2) 0.016(2) 0.0037(17) -0.0005(17) -0.0002(18)
C32 0.035(3) 0.032(3) 0.019(2) 0.008(2) 0.0039(19) -0.002(2)
C33 0.050(3) 0.040(3) 0.021(2) 0.011(2) -0.009(2) -0.002(2)
C34 0.036(3) 0.039(3) 0.031(3) 0.008(2) -0.016(2) -0.004(2)
C35 0.032(3) 0.037(3) 0.033(3) 0.009(2) -0.008(2) -0.009(2)
C36 0.028(3) 0.032(3) 0.029(3) 0.012(2) -0.001(2) -0.006(2)
C37 0.022(2) 0.016(2) 0.015(2) 0.0064(16) 0.0020(16) 0.0049(17)
C38 0.019(2) 0.036(3) 0.020(2) 0.012(2) 0.0033(17) 0.0050(19)
C39 0.023(2) 0.046(3) 0.029(3) 0.015(2) -0.003(2) 0.004(2)
C40 0.033(3) 0.031(3) 0.022(2) 0.008(2) -0.0078(19) 0.003(2)
C41 0.042(3) 0.030(3) 0.015(2) 0.0103(19) 0.0029(19) 0.008(2)
C42 0.025(2) 0.024(2) 0.018(2) 0.0057(18) 0.0016(17) 0.0070(18)
C43 0.017(2) 0.016(2) 0.014(2) 0.0091(16) 0.0005(15) 0.0069(16)
C44 0.036(3) 0.019(2) 0.014(2) 0.0004(17) 0.0051(18) 0.0025(19)
C45 0.040(3) 0.030(3) 0.027(3) 0.007(2) 0.018(2) 0.005(2)
C46 0.026(2) 0.029(3) 0.029(3) 0.010(2) 0.0042(19) -0.001(2)
C47 0.030(2) 0.014(2) 0.026(2) 0.0057(18) -0.0031(19) 0.0009(18)
C48 0.022(2) 0.019(2) 0.018(2) 0.0039(17) 0.0013(17) 0.0063(17)
C49 0.019(2) 0.019(2) 0.012(2) 0.0060(16) 0.0042(16) 0.0010(16)
C50 0.031(3) 0.020(2) 0.026(2) 0.0054(19) -0.0033(19) 0.0047(19)
C51 0.035(3) 0.022(2) 0.031(3) 0.004(2) -0.008(2) -0.003(2)
C52 0.035(3) 0.018(2) 0.022(2) -0.0021(18) 0.0042(19) -0.0031(19)
C53 0.034(3) 0.017(2) 0.031(3) 0.0044(19) 0.009(2) 0.0078(19)
C54 0.020(2) 0.022(2) 0.023(2) 0.0070(18) 0.0029(17) 0.0052(17)
C55 0.018(2) 0.040(3) 0.028(3) 0.007(2) 0.0024(19) 0.006(2)
C56 0.025(3) 0.040(3) 0.029(3) -0.003(2) -0.006(2) 0.006(2)
C57 0.032(3) 0.070(4) 0.025(3) -0.007(3) -0.004(2) 0.006(3)
C58 0.035(3) 0.086(5) 0.031(3) 0.020(3) -0.001(2) 0.013(3)
C59 0.068(4) 0.068(4) 0.047(4) 0.024(3) -0.002(3) 0.022(3)
C60 0.057(4) 0.043(3) 0.034(3) 0.010(2) -0.001(3) 0.018(3)
C61 0.030(2) 0.020(2) 0.022(2) 0.0038(18) -0.0026(18) 0.0098(19)
C62 0.032(3) 0.030(3) 0.040(3) 0.000(2) 0.003(2) 0.013(2)
C63 0.050(3) 0.023(3) 0.049(3) -0.005(2) 0.009(3) 0.018(2)
C64 0.056(4) 0.022(3) 0.038(3) -0.002(2) -0.003(3) 0.003(2)
C65 0.034(3) 0.029(3) 0.034(3) 0.006(2) 0.001(2) 0.005(2)
C66 0.026(2) 0.026(2) 0.028(2) 0.006(2) 0.0011(19) 0.0071(19)
C67 0.022(2) 0.026(2) 0.022(2) 0.0007(19) -0.0009(18) 0.0072(19)
C68 0.027(3) 0.041(8) 0.024(4) 0.005(6) 0.002(3) 0.008(6)
C69 0.022(3) 0.070(9) 0.032(4) 0.007(7) 0.001(3) -0.010(6)
C70 0.028(5) 0.018(10) 0.038(3) -0.002(5) 0.010(3) 0.002(7)
C68' 0.027(3) 0.041(8) 0.024(4) 0.005(6) 0.002(3) 0.008(6)
C69' 0.022(3) 0.070(9) 0.032(4) 0.007(7) 0.001(3) -0.010(6)
C70' 0.028(5) 0.018(10) 0.038(3) -0.002(5) 0.010(3) 0.002(7)
C71 0.035(3) 0.033(3) 0.030(3) 0.009(2) 0.009(2) 0.011(2)
C72 0.025(2) 0.043(3) 0.032(3) 0.015(2) -0.004(2) 0.008(2)

loop_
_atom_type_symbol
_atom_type_description
_atom_type_scat_dispersion_real
_atom_type_scat_dispersion_imag
_atom_type_scat_source
C C 0.0033 0.0016 'International Tables Vol C Tables 4.2.6.8 and 6.1.1.4'
H H 0.0000 0.0000 'International Tables Vol C Tables 4.2.6.8 and 6.1.1.4'
N N 0.0061 0.0033 'International Tables Vol C Tables 4.2.6.8 and 6.1.1.4'
O O 0.0106 0.0060 'International Tables Vol C Tables 4.2.6.8 and 6.1.1.4'
P P 0.1023 0.0942 'International Tables Vol C Tables 4.2.6.8 and 6.1.1.4'
U U -9.6767 9.6646 'International Tables Vol C Tables 4.2.6.8 and 6.1.1.4'
Cl Cl 0.1484 0.1585 'International Tables Vol C Tables 4.2.6.8 and 6.1.1.4'

loop_
_geom_angle_atom_site_label_1
_geom_angle_atom_site_label_2
_geom_angle_atom_site_label_3
_geom_angle
N1 U1 O2 92.64(11)
N1 U1 O3 91.05(11)
O2 U1 O3 176.25(9)
N1 U1 O1 172.69(11)
O2 U1 O1 94.61(9)
O3 U1 O1 81.71(10)
N1 U1 Cl2 103.86(9)
O2 U1 Cl2 85.32(7)
O3 U1 Cl2 94.45(7)
O1 U1 Cl2 75.81(7)
N1 U1 Cl1 105.96(9)
O2 U1 Cl1 83.50(7)
O3 U1 Cl1 94.84(7)
O1 U1 Cl1 75.89(7)
Cl2 U1 Cl1 148.53(3)
C1 N1 U1 177.0(3)
P1 O1 U1 159.98(18)
P2 O2 U1 162.66(16)
P3 O3 U1 163.62(19)
O1 P1 C19 112.26(18)
O1 P1 C31 109.10(18)
C19 P1 C31 111.5(2)
O1 P1 C25 112.35(17)
C19 P1 C25 106.21(19)
C31 P1 C25 105.20(19)
O2 P2 C43 113.60(16)
O2 P2 C37 110.92(17)
C43 P2 C37 104.70(18)
O2 P2 C49 109.60(17)
C43 P2 C49 108.76(18)
C37 P2 C49 109.07(18)
O3 P3 C61 111.88(18)
O3 P3 C67 109.69(19)
C61 P3 C67 107.0(2)
O3 P3 C55 110.81(19)
C61 P3 C55 109.0(2)
C67 P3 C55 108.3(2)
N1 C1 C6 121.4(3)
N1 C1 C2 121.6(3)
C6 C1 C2 117.0(3)
C3 C2 C1 119.3(3)
C3 C2 C7 118.3(3)
C1 C2 C7 122.4(3)
C4 C3 C2 123.9(4)
C4 C3 H3A 118.1
C2 C3 H3A 118.1
C3 C4 C5 116.0(4)
C3 C4 C11 123.1(4)
C5 C4 C11 120.9(4)
C6 C5 C4 123.9(4)
C6 C5 H5A 118.0
C4 C5 H5A 118.0
C5 C6 C1 119.6(4)
C5 C6 C15 117.8(3)
C1 C6 C15 122.4(3)
C8 C7 C10 111.0(3)
C8 C7 C9 105.9(3)
C10 C7 C9 107.0(3)
C8 C7 C2 110.6(3)
C10 C7 C2 109.8(3)
C9 C7 C2 112.5(3)
C7 C8 H8A 109.5
C7 C8 H8B 109.5
H8A C8 H8B 109.5
C7 C8 H8C 109.5
H8A C8 H8C 109.5
H8B C8 H8C 109.5
C7 C9 H9A 109.5
C7 C9 H9B 109.5
H9A C9 H9B 109.5
C7 C9 H9C 109.5
H9A C9 H9C 109.5
H9B C9 H9C 109.5
C7 C10 H10A 109.5
C7 C10 H10B 109.5
H10A C10 H10B 109.5
C7 C10 H10C 109.5
H10A C10 H10C 109.5
H10B C10 H10C 109.5
C13 C11 C14 108.9(5)
C13 C11 C12 109.9(5)
C14 C11 C12 105.5(5)
C13 C11 C4 109.9(4)
C14 C11 C4 110.3(4)
C12 C11 C4 112.2(4)
C11 C12 H12A 109.5
C11 C12 H12B 109.5
H12A C12 H12B 109.5
C11 C12 H12C 109.5
H12A C12 H12C 109.5
H12B C12 H12C 109.5
C11 C13 H13A 109.5
C11 C13 H13B 109.5
H13A C13 H13B 109.5
C11 C13 H13C 109.5
H13A C13 H13C 109.5
H13B C13 H13C 109.5
C11 C14 H14A 109.5
C11 C14 H14B 109.5
H14A C14 H14B 109.5
C11 C14 H14C 109.5
H14A C14 H14C 109.5
H14B C14 H14C 109.5
C17 C15 C18 106.2(3)
C17 C15 C16 105.8(3)
C18 C15 C16 111.2(3)
C17 C15 C6 112.6(3)
C18 C15 C6 108.4(3)
C16 C15 C6 112.6(3)
C15 C16 H16A 109.5
C15 C16 H16B 109.5
H16A C16 H16B 109.5
C15 C16 H16C 109.5
H16A C16 H16C 109.5
H16B C16 H16C 109.5
C15 C17 H17A 109.5
C15 C17 H17B 109.5
H17A C17 H17B 109.5
C15 C17 H17C 109.5
H17A C17 H17C 109.5
H17B C17 H17C 109.5
C15 C18 H18A 109.5
C15 C18 H18B 109.5
H18A C18 H18B 109.5
C15 C18 H18C 109.5
H18A C18 H18C 109.5
H18B C18 H18C 109.5
C20 C19 C24 119.3(4)
C20 C19 P1 117.0(3)
C24 C19 P1 123.7(4)
C21 C20 C19 120.6(4)
C21 C20 H20A 119.7
C19 C20 H20A 119.7
C20 C21 C22 120.5(5)
C20 C21 H21A 119.8
C22 C21 H21A 119.8
C23 C22 C21 119.7(5)
C23 C22 H22A 120.2
C21 C22 H22A 120.2
C22 C23 C24 120.7(5)
C22 C23 H23A 119.6
C24 C23 H23A 119.6
C23 C24 C19 119.1(5)
C23 C24 H24A 120.4
C19 C24 H24A 120.4
C30 C25 C26 120.4(4)
C30 C25 P1 118.7(3)
C26 C25 P1 120.7(3)
C27 C26 C25 119.5(4)
C27 C26 H26A 120.2
C25 C26 H26A 120.2
C26 C27 C28 120.1(4)
C26 C27 H27A 120.0
C28 C27 H27A 120.0
C29 C28 C27 120.0(4)
C29 C28 H28A 120.0
C27 C28 H28A 120.0
C28 C29 C30 120.4(4)
C28 C29 H29A 119.8
C30 C29 H29A 119.8
C25 C30 C29 119.4(4)
C25 C30 H30A 120.3
C29 C30 H30A 120.3
C36 C31 C32 119.6(4)
C36 C31 P1 122.2(3)
C32 C31 P1 118.0(3)
C33 C32 C31 119.3(4)
C33 C32 H32A 120.3
C31 C32 H32A 120.3
C34 C33 C32 120.5(4)
C34 C33 H33A 119.8
C32 C33 H33A 119.8
C33 C34 C35 120.6(4)
C33 C34 H34A 119.7
C35 C34 H34A 119.7
C34 C35 C36 119.7(4)
C34 C35 H35A 120.1
C36 C35 H35A 120.1
C35 C36 C31 120.2(4)
C35 C36 H36A 119.9
C31 C36 H36A 119.9
C38 C37 C42 119.6(4)
C38 C37 P2 121.6(3)
C42 C37 P2 118.7(3)
C39 C38 C37 119.9(4)
C39 C38 H38A 120.0
C37 C38 H38A 120.0
C40 C39 C38 120.0(4)
C40 C39 H39A 120.0
C38 C39 H39A 120.0
C41 C40 C39 120.4(4)
C41 C40 H40A 119.8
C39 C40 H40A 119.8
C40 C41 C42 119.9(4)
C40 C41 H41A 120.0
C42 C41 H41A 120.0
C41 C42 C37 120.1(4)
C41 C42 H42A 119.9
C37 C42 H42A 119.9
C44 C43 C48 119.6(4)
C44 C43 P2 123.4(3)
C48 C43 P2 117.0(3)
C43 C44 C45 119.8(4)
C43 C44 H44A 120.1
C45 C44 H44A 120.1
C46 C45 C44 120.3(4)
C46 C45 H45A 119.9
C44 C45 H45A 119.9
C47 C46 C45 120.2(4)
C47 C46 H46A 119.9
C45 C46 H46A 119.9
C46 C47 C48 119.6(4)
C46 C47 H47A 120.2
C48 C47 H47A 120.2
C47 C48 C43 120.6(4)
C47 C48 H48A 119.7
C43 C48 H48A 119.7
C54 C49 C50 119.5(4)
C54 C49 P2 121.8(3)
C50 C49 P2 118.7(3)
C51 C50 C49 119.4(4)
C51 C50 H50A 120.3
C49 C50 H50A 120.3
C52 C51 C50 121.0(4)
C52 C51 H51A 119.5
C50 C51 H51A 119.5
C51 C52 C53 120.3(4)
C51 C52 H52A 119.9
C53 C52 H52A 119.9
C52 C53 C54 119.9(4)
C52 C53 H53A 120.1
C54 C53 H53A 120.1
C53 C54 C49 120.0(4)
C53 C54 H54A 120.0
C49 C54 H54A 120.0
C60 C55 C56 119.8(4)
C60 C55 P3 123.1(4)
C56 C55 P3 117.0(4)
C57 C56 C55 120.0(5)
C57 C56 H56A 120.0
C55 C56 H56A 120.0
C58 C57 C56 119.3(5)
C58 C57 H57A 120.4
C56 C57 H57A 120.4
C59 C58 C57 121.3(5)
C59 C58 H58A 119.4
C57 C58 H58A 119.4
C58 C59 C60 119.3(6)
C58 C59 H59A 120.4
C60 C59 H59A 120.4
C55 C60 C59 120.3(5)
C55 C60 H60A 119.8
C59 C60 H60A 119.8
C66 C61 C62 119.3(4)
C66 C61 P3 118.7(3)
C62 C61 P3 122.0(4)
C63 C62 C61 119.2(5)
C63 C62 H62A 120.4
C61 C62 H62A 120.4
C62 C63 C64 121.1(4)
C62 C63 H63A 119.4
C64 C63 H63A 119.4
C65 C64 C63 119.6(5)
C65 C64 H64A 120.2
C63 C64 H64A 120.2
C64 C65 C66 119.8(5)
C64 C65 H65A 120.1
C66 C65 H65A 120.1
C65 C66 C61 121.0(4)
C65 C66 H66A 119.5
C61 C66 H66A 119.5
C72 C67 C68 115.6(7)
C72 C67 C68' 119.6(7)
C72 C67 P3 118.3(3)
C68 C67 P3 124.1(6)
C68' C67 P3 120.8(6)
C69 C68 C67 121.0(12)
C69 C68 H68A 119.5
C67 C68 H68A 119.5
C68 C69 C70 120.0(13)
C68 C69 H69A 120.0
C70 C69 H69A 120.0
C71 C70 C69 119.3(16)
C71 C70 H70A 120.4
C69 C70 H70A 120.4
C69' C68' C67 117.2(13)
C69' C68' H68B 121.4
C67 C68' H68B 121.4
C68' C69' C70' 122.8(15)
C68' C69' H69B 118.6
C70' C69' H69B 118.6
C69' C70' C71 119.9(17)
C69' C70' H70B 120.0
C71 C70' H70B 120.0
C70 C71 C72 120.9(8)
C72 C71 C70' 116.9(8)
C70 C71 H71A 119.6
C72 C71 H71A 119.6
C70' C71 H71A 119.8
C67 C72 C71 122.1(4)
C67 C72 H72A 118.9
C71 C72 H72A 118.9

loop_
_geom_bond_atom_site_label_1
_geom_bond_atom_site_label_2
_geom_bond_distance
U1 N1 2.009(3)
U1 O2 2.353(3)
U1 O3 2.372(3)
U1 O1 2.408(3)
U1 Cl2 2.7509(10)
U1 Cl1 2.7639(10)
N1 C1 1.391(5)
O1 P1 1.494(3)
O2 P2 1.506(3)
O3 P3 1.504(3)
P1 C19 1.789(4)
P1 C31 1.797(4)
P1 C25 1.800(4)
P2 C43 1.788(4)
P2 C37 1.788(4)
P2 C49 1.795(4)
P3 C61 1.789(4)
P3 C67 1.790(4)
P3 C55 1.803(5)
C1 C6 1.435(5)
C1 C2 1.439(5)
C2 C3 1.395(5)
C2 C7 1.545(5)
C3 C4 1.384(6)
C3 H3A 0.9300
C4 C5 1.392(6)
C4 C11 1.526(6)
C5 C6 1.386(5)
C5 H5A 0.9300
C6 C15 1.547(5)
C7 C8 1.530(5)
C7 C10 1.537(5)
C7 C9 1.541(5)
C8 H8A 0.9600
C8 H8B 0.9600
C8 H8C 0.9600
C9 H9A 0.9600
C9 H9B 0.9600
C9 H9C 0.9600
C10 H10A 0.9600
C10 H10B 0.9600
C10 H10C 0.9600
C11 C13 1.499(8)
C11 C14 1.512(7)
C11 C12 1.512(7)
C12 H12A 0.9600
C12 H12B 0.9600
C12 H12C 0.9600
C13 H13A 0.9600
C13 H13B 0.9600
C13 H13C 0.9600
C14 H14A 0.9600
C14 H14B 0.9600
C14 H14C 0.9600
C15 C17 1.536(5)
C15 C18 1.540(5)
C15 C16 1.541(5)
C16 H16A 0.9600
C16 H16B 0.9600
C16 H16C 0.9600
C17 H17A 0.9600
C17 H17B 0.9600
C17 H17C 0.9600
C18 H18A 0.9600
C18 H18B 0.9600
C18 H18C 0.9600
C19 C20 1.390(6)
C19 C24 1.395(6)
C20 C21 1.364(6)
C20 H20A 0.9300
C21 C22 1.382(7)
C21 H21A 0.9300
C22 C23 1.373(7)
C22 H22A 0.9300
C23 C24 1.392(7)
C23 H23A 0.9300
C24 H24A 0.9300
C25 C30 1.376(6)
C25 C26 1.394(5)
C26 C27 1.383(6)
C26 H26A 0.9300
C27 C28 1.386(6)
C27 H27A 0.9300
C28 C29 1.372(6)
C28 H28A 0.9300
C29 C30 1.395(6)
C29 H29A 0.9300
C30 H30A 0.9300
C31 C36 1.396(6)
C31 C32 1.397(6)
C32 C33 1.389(6)
C32 H32A 0.9300
C33 C34 1.377(7)
C33 H33A 0.9300
C34 C35 1.378(6)
C34 H34A 0.9300
C35 C36 1.386(6)
C35 H35A 0.9300
C36 H36A 0.9300
C37 C38 1.391(5)
C37 C42 1.393(5)
C38 C39 1.388(6)
C38 H38A 0.9300
C39 C40 1.383(6)
C39 H39A 0.9300
C40 C41 1.381(6)
C40 H40A 0.9300
C41 C42 1.385(6)
C41 H41A 0.9300
C42 H42A 0.9300
C43 C44 1.379(5)
C43 C48 1.393(5)
C44 C45 1.392(6)
C44 H44A 0.9300
C45 C46 1.386(6)
C45 H45A 0.9300
C46 C47 1.377(6)
C46 H46A 0.9300
C47 C48 1.387(6)
C47 H47A 0.9300
C48 H48A 0.9300
C49 C54 1.393(5)
C49 C50 1.396(6)
C50 C51 1.376(6)
C50 H50A 0.9300
C51 C52 1.370(6)
C51 H51A 0.9300
C52 C53 1.377(6)
C52 H52A 0.9300
C53 C54 1.384(6)
C53 H53A 0.9300
C54 H54A 0.9300
C55 C60 1.377(7)
C55 C56 1.391(6)
C56 C57 1.387(7)
C56 H56A 0.9300
C57 C58 1.381(8)
C57 H57A 0.9300
C58 C59 1.372(8)
C58 H58A 0.9300
C59 C60 1.393(7)
C59 H59A 0.9300
C60 H60A 0.9300
C61 C66 1.387(6)
C61 C62 1.395(6)
C62 C63 1.385(7)
C62 H62A 0.9300
C63 C64 1.388(7)
C63 H63A 0.9300
C64 C65 1.375(7)
C64 H64A 0.9300
C65 C66 1.385(6)
C65 H65A 0.9300
C66 H66A 0.9300
C67 C72 1.375(6)
C67 C68 1.383(16)
C67 C68' 1.430(17)
C68 C69 1.381(11)
C68 H68A 0.9300
C69 C70 1.386(12)
C69 H69A 0.9300
C70 C71 1.31(2)
C70 H70A 0.9300
C68' C69' 1.365(12)
C68' H68B 0.9300
C69' C70' 1.381(13)
C69' H69B 0.9300
C70' C71 1.43(3)
C70' H70B 0.9300
C71 C72 1.377(6)
C71 H71A 0.9300
C72 H72A 0.9300

loop_
_geom_torsion_atom_site_label_1
_geom_torsion_atom_site_label_2
_geom_torsion_atom_site_label_3
_geom_torsion_atom_site_label_4
_geom_torsion
O2 U1 O1 P1 -28.0(5)
O3 U1 O1 P1 152.8(5)
Cl2 U1 O1 P1 56.0(5)
Cl1 U1 O1 P1 -110.1(5)
N1 U1 O2 P2 12.3(5)
O1 U1 O2 P2 -168.6(5)
Cl2 U1 O2 P2 116.0(5)
Cl1 U1 O2 P2 -93.4(5)
N1 U1 O3 P3 -47.7(6)
O1 U1 O3 P3 133.4(6)
Cl2 U1 O3 P3 -151.6(6)
Cl1 U1 O3 P3 58.5(6)
U1 O1 P1 C19 23.2(5)
U1 O1 P1 C31 147.3(5)
U1 O1 P1 C25 -96.4(5)
U1 O2 P2 C43 20.0(6)
U1 O2 P2 C37 -97.6(5)
U1 O2 P2 C49 141.9(5)
U1 O3 P3 C61 73.0(6)
U1 O3 P3 C67 -168.5(6)
U1 O3 P3 C55 -48.9(7)
N1 C1 C2 C3 -171.8(4)
C6 C1 C2 C3 7.1(6)
N1 C1 C2 C7 6.5(6)
C6 C1 C2 C7 -174.6(3)
C1 C2 C3 C4 -3.1(6)
C7 C2 C3 C4 178.5(4)
C2 C3 C4 C5 -2.3(6)
C2 C3 C4 C11 177.1(4)
C3 C4 C5 C6 3.6(6)
C11 C4 C5 C6 -175.8(4)
C4 C5 C6 C1 0.6(6)
C4 C5 C6 C15 175.3(4)
N1 C1 C6 C5 173.0(4)
C2 C1 C6 C5 -5.9(5)
N1 C1 C6 C15 -1.5(6)
C2 C1 C6 C15 179.6(3)
C3 C2 C7 C8 -123.7(4)
C1 C2 C7 C8 58.0(5)
C3 C2 C7 C10 113.5(4)
C1 C2 C7 C10 -64.8(5)
C3 C2 C7 C9 -5.5(5)
C1 C2 C7 C9 176.2(4)
C3 C4 C11 C13 108.7(5)
C5 C4 C11 C13 -71.9(6)
C3 C4 C11 C14 -131.2(5)
C5 C4 C11 C14 48.1(6)
C3 C4 C11 C12 -13.8(7)
C5 C4 C11 C12 165.5(5)
C5 C6 C15 C17 10.7(5)
C1 C6 C15 C17 -174.7(4)
C5 C6 C15 C18 -106.5(4)
C1 C6 C15 C18 68.2(5)
C5 C6 C15 C16 130.1(4)
C1 C6 C15 C16 -55.3(5)
O1 P1 C19 C20 -52.0(4)
C31 P1 C19 C20 -174.7(3)
C25 P1 C19 C20 71.2(4)
O1 P1 C19 C24 129.3(4)
C31 P1 C19 C24 6.5(4)
C25 P1 C19 C24 -107.6(4)
C24 C19 C20 C21 0.2(7)
P1 C19 C20 C21 -178.6(4)
C19 C20 C21 C22 1.6(7)
C20 C21 C22 C23 -2.1(8)
C21 C22 C23 C24 0.8(8)
C22 C23 C24 C19 1.1(8)
C20 C19 C24 C23 -1.6(7)
P1 C19 C24 C23 177.2(4)
O1 P1 C25 C30 -25.9(4)
C19 P1 C25 C30 -149.0(3)
C31 P1 C25 C30 92.7(3)
O1 P1 C25 C26 159.1(3)
C19 P1 C25 C26 36.0(4)
C31 P1 C25 C26 -82.3(4)
C30 C25 C26 C27 -2.2(6)
P1 C25 C26 C27 172.7(3)
C25 C26 C27 C28 0.5(6)
C26 C27 C28 C29 1.8(6)
C27 C28 C29 C30 -2.3(6)
C26 C25 C30 C29 1.7(6)
P1 C25 C30 C29 -173.3(3)
C28 C29 C30 C25 0.6(6)
O1 P1 C31 C36 157.2(4)
C19 P1 C31 C36 -78.2(4)
C25 P1 C31 C36 36.5(4)
O1 P1 C31 C32 -17.4(4)
C19 P1 C31 C32 107.2(4)
C25 P1 C31 C32 -138.1(3)
C36 C31 C32 C33 -1.2(7)
P1 C31 C32 C33 173.6(4)
C31 C32 C33 C34 -0.4(7)
C32 C33 C34 C35 2.3(8)
C33 C34 C35 C36 -2.5(8)
C34 C35 C36 C31 0.9(7)
C32 C31 C36 C35 1.0(7)
P1 C31 C36 C35 -173.6(4)
O2 P2 C37 C38 158.6(3)
C43 P2 C37 C38 35.7(4)
C49 P2 C37 C38 -80.6(4)
O2 P2 C37 C42 -17.9(4)
C43 P2 C37 C42 -140.9(3)
C49 P2 C37 C42 102.9(3)
C42 C37 C38 C39 -0.2(6)
P2 C37 C38 C39 -176.7(3)
C37 C38 C39 C40 1.2(7)
C38 C39 C40 C41 -1.5(7)
C39 C40 C41 C42 0.8(7)
C40 C41 C42 C37 0.3(7)
C38 C37 C42 C41 -0.5(6)
P2 C37 C42 C41 176.0(3)
O2 P2 C43 C44 127.0(3)
C37 P2 C43 C44 -111.9(4)
C49 P2 C43 C44 4.6(4)
O2 P2 C43 C48 -55.6(3)
C37 P2 C43 C48 65.6(3)
C49 P2 C43 C48 -177.9(3)
C48 C43 C44 C45 -2.3(6)
P2 C43 C44 C45 175.1(3)
C43 C44 C45 C46 1.0(7)
C44 C45 C46 C47 1.0(7)
C45 C46 C47 C48 -1.7(7)
C46 C47 C48 C43 0.4(6)
C44 C43 C48 C47 1.6(6)
P2 C43 C48 C47 -175.9(3)
O2 P2 C49 C54 147.0(3)
C43 P2 C49 C54 -88.3(3)
C37 P2 C49 C54 25.4(4)
O2 P2 C49 C50 -31.5(4)
C43 P2 C49 C50 93.3(3)
C37 P2 C49 C50 -153.1(3)
C54 C49 C50 C51 0.7(6)
P2 C49 C50 C51 179.2(3)
C49 C50 C51 C52 -0.5(7)
C50 C51 C52 C53 0.0(7)
C51 C52 C53 C54 0.3(7)
C52 C53 C54 C49 -0.1(6)
C50 C49 C54 C53 -0.4(6)
P2 C49 C54 C53 -178.8(3)
O3 P3 C55 C60 142.5(4)
C61 P3 C55 C60 19.0(5)
C67 P3 C55 C60 -97.1(4)
O3 P3 C55 C56 -36.0(4)
C61 P3 C55 C56 -159.5(3)
C67 P3 C55 C56 84.4(4)
C60 C55 C56 C57 0.3(7)
P3 C55 C56 C57 178.9(4)
C55 C56 C57 C58 -0.4(7)
C56 C57 C58 C59 0.0(8)
C57 C58 C59 C60 0.4(9)
C56 C55 C60 C59 0.1(8)
P3 C55 C60 C59 -178.3(4)
C58 C59 C60 C55 -0.5(9)
O3 P3 C61 C66 -28.2(4)
C67 P3 C61 C66 -148.4(3)
C55 P3 C61 C66 94.7(4)
O3 P3 C61 C62 151.0(4)
C67 P3 C61 C62 30.9(4)
C55 P3 C61 C62 -86.1(4)
C66 C61 C62 C63 0.3(7)
P3 C61 C62 C63 -179.0(4)
C61 C62 C63 C64 -1.1(8)
C62 C63 C64 C65 1.0(8)
C63 C64 C65 C66 -0.1(7)
C64 C65 C66 C61 -0.7(7)
C62 C61 C66 C65 0.6(7)
P3 C61 C66 C65 179.9(3)
O3 P3 C67 C72 -57.2(4)
C61 P3 C67 C72 64.3(4)
C55 P3 C67 C72 -178.3(4)
O3 P3 C67 C68 105.7(7)
C61 P3 C67 C68 -132.8(7)
C55 P3 C67 C68 -15.4(8)
O3 P3 C67 C68' 135.7(7)
C61 P3 C67 C68' -102.7(7)
C55 P3 C67 C68' 14.7(8)
C72 C67 C68 C69 -8.8(13)
C68' C67 C68 C69 97(2)
P3 C67 C68 C69 -172.1(8)
C67 C68 C69 C70 1.4(17)
C68 C69 C70 C71 2.4(18)
C72 C67 C68' C69' 10.9(14)
C68 C67 C68' C69' -77(2)
P3 C67 C68' C69' 177.8(8)
C67 C68' C69' C70' -4.0(19)
C68' C69' C70' C71 1(2)
C69 C70 C71 C72 1.7(15)
C69 C70 C71 C70' -82(4)
C69' C70' C71 C70 103(4)
C69' C70' C71 C72 -4.5(17)
C68 C67 C72 C71 13.1(9)
C68' C67 C72 C71 -15.4(10)
P3 C67 C72 C71 177.4(4)
C70 C71 C72 C67 -9.9(10)
C70' C71 C72 C67 11.9(10)
